data_4109809
loop_
_publ_author_name
'Michael W. Cooke'
'Garry S. Hanan'
'Fr\'ed\'erique Loiseau'
'Sebastiano Campagna'
'Masashi Watanabe'
'Yasutaka Tanaka'

_publ_contact_author_address
;
      D\'epartement de Chimie
       Universit\'e de Montr\'eal
       C.P. 6128, Succ. Centre-ville,
       Montr\'eal, Qu\'ebec
       Canada H3C 3J7

;
_publ_contact_author_email garry.hanan@umontreal.ca
_publ_contact_author_fax '+1 514 343 7586'
_publ_contact_author_name 'Dr. Garry Hanan'
_publ_contact_author_phone '+1 514 343 7056'
_publ_section_title
;
 Self-Assembled Light-Harvesting Systems: Ru(II) Complexes Assembled about
 Rh-Rh Cores
;
_journal_name_full 'Journal of the American Chemical Society'
_journal_page_first 10479
_journal_page_last 10488
_journal_paper_doi 10.1021/ja072153t
_journal_volume 129
_journal_year 2007
_chemical_compound_source 'Synthesized by the authors. See text'
_chemical_formula_moiety 'C37 H26 N6 O2 Ru, 2(C24 H20 B)'
_chemical_formula_sum 'C85 H66 B2 N6 O2 Ru'
_chemical_formula_weight 1326.13
_chemical_name_systematic
;
 ?
;
_space_group_IT_number 15
_symmetry_cell_setting monoclinic
_symmetry_space_group_name_Hall '-C 2yc'
_symmetry_space_group_name_H-M 'C 1 2/c 1'
_atom_sites_solution_hydrogens geom
_atom_sites_solution_primary direct
_atom_sites_solution_secondary difmap
_audit_creation_method SHELXL-97
_cell_angle_alpha 90.00
_cell_angle_beta 91.494(2)
_cell_angle_gamma 90.00
_cell_formula_units_Z 4
_cell_length_a 21.3875(6)
_cell_length_b 22.6852(5)
_cell_length_c 18.1795(5)
_cell_measurement_reflns_used 8189
_cell_measurement_temperature 220(2)
_cell_measurement_theta_max 72.51
_cell_measurement_theta_min 2.84
_cell_volume 8817.3(4)
_computing_cell_refinement 'SMART (Bruker, 1999)'
_computing_data_collection 'SAINT (Bruker, 1999)'
_computing_data_reduction 'SAINT (Bruker, 1999)'
_computing_molecular_graphics 'XP (Bruker, 1999)'
_computing_publication_material 'UdMX (local program)'
_computing_structure_refinement 'SHELXL97 (Sheldrick, 1997)'
_computing_structure_solution 'SHELXS97 (Sheldrick, 1997)'
_diffrn_ambient_temperature 220(2)
_diffrn_detector_area_resol_mean 5.5
_diffrn_measured_fraction_theta_full 0.992
_diffrn_measured_fraction_theta_max 0.992
_diffrn_measurement_device_type 'Bruker AXS Smart 2K/Platform'
_diffrn_measurement_method \w
_diffrn_radiation_monochromator graphite
_diffrn_radiation_source 'Sealed Tube'
_diffrn_radiation_type CuK\a
_diffrn_radiation_wavelength 1.54178
_diffrn_reflns_av_R_equivalents 0.041
_diffrn_reflns_av_sigmaI/netI 0.0373
_diffrn_reflns_limit_h_max 26
_diffrn_reflns_limit_h_min -26
_diffrn_reflns_limit_k_max 27
_diffrn_reflns_limit_k_min -28
_diffrn_reflns_limit_l_max 22
_diffrn_reflns_limit_l_min -22
_diffrn_reflns_number 53589
_diffrn_reflns_theta_full 72.88
_diffrn_reflns_theta_max 72.88
_diffrn_reflns_theta_min 2.84
_diffrn_standards_decay_% 0.00
_diffrn_standards_number 402
_exptl_absorpt_coefficient_mu 1.765
_exptl_absorpt_correction_T_max 0.6900
_exptl_absorpt_correction_T_min 0.5000
_exptl_absorpt_correction_type multi-scan
_exptl_absorpt_process_details 'Sadabs (Sheldrick,1996)'
_exptl_crystal_colour red
_exptl_crystal_density_diffrn 0.999
_exptl_crystal_density_meas ?
_exptl_crystal_description block
_exptl_crystal_F_000 2752
_exptl_crystal_size_max 0.30
_exptl_crystal_size_mid 0.28
_exptl_crystal_size_min 0.23
_refine_diff_density_max 1.305
_refine_diff_density_min -0.384
_refine_diff_density_rms 0.072
_refine_ls_extinction_method none
_refine_ls_goodness_of_fit_ref 0.954
_refine_ls_hydrogen_treatment constr
_refine_ls_matrix_type full
_refine_ls_number_parameters 446
_refine_ls_number_reflns 8738
_refine_ls_number_restraints 338
_refine_ls_restrained_S_all 0.956
_refine_ls_R_factor_all 0.0549
_refine_ls_R_factor_gt 0.0466
_refine_ls_shift/su_max 0.001
_refine_ls_shift/su_mean 0.000
_refine_ls_structure_factor_coef Fsqd
_refine_ls_weighting_details 'calc w=1/[\s^2^(Fo^2^)+(0.0783P)^2^] where P=(Fo^2^+2Fc^2^)/3'
_refine_ls_weighting_scheme calc
_refine_ls_wR_factor_gt 0.1136
_refine_ls_wR_factor_ref 0.1163
_reflns_number_gt 7017
_reflns_number_total 8738
_reflns_threshold_expression >2sigma(I)
_cod_data_source_file ja072153tsi20070327_025212.cif
_cod_data_source_block tpyRu(tpy-CO2H)
_cod_depositor_comments
;
The following automatic conversions were performed:

'_exptl_crystal_density_meas' value 'none' was changed to '?' - the
value is perceived as not measured.

Automatic conversion script
Id: cif_fix_values 3008 2015-01-20 13:52:24Z robertas 
;
_cod_database_code 4109809

loop_
_symmetry_equiv_pos_as_xyz
'x, y, z'
'-x, y, -z+1/2'
'x+1/2, y+1/2, z'
'-x+1/2, y+1/2, -z+1/2'
'-x, -y, -z'
'x, -y, z-1/2'
'-x+1/2, -y+1/2, -z'
'x+1/2, -y+1/2, z-1/2'

loop_
_atom_site_label
_atom_site_type_symbol
_atom_site_fract_x
_atom_site_fract_y
_atom_site_fract_z
_atom_site_U_iso_or_equiv
_atom_site_adp_type
_atom_site_occupancy
_atom_site_symmetry_multiplicity
_atom_site_calc_flag
_atom_site_refinement_flags
_atom_site_disorder_assembly
_atom_site_disorder_group
Ru Ru 0.0000 0.189862(10) 0.2500 0.04145(9) Uani 1 2 d SU . .
N11 N 0.06568(8) 0.20751(8) 0.33315(10) 0.0432(4) Uani 1 1 d U . .
N18 N 0.0000 0.27708(10) 0.2500 0.0410(6) Uani 1 2 d SU . .
N21 N -0.06768(9) 0.17224(9) 0.32588(11) 0.0492(5) Uani 1 1 d U . .
N28 N 0.0000 0.10220(11) 0.2500 0.0462(6) Uani 1 2 d SU . .
C12 C 0.09836(11) 0.16834(11) 0.37346(14) 0.0519(6) Uani 1 1 d U . .
H12 H 0.0935 0.1280 0.3630 0.062 Uiso 1 1 calc R . .
C13 C 0.13878(13) 0.18505(11) 0.42973(15) 0.0624(7) Uani 1 1 d U . .
H13 H 0.1614 0.1565 0.4569 0.075 Uiso 1 1 calc R . .
C14 C 0.14577(13) 0.24422(12) 0.44587(15) 0.0648(7) Uani 1 1 d U . .
H14 H 0.1727 0.2564 0.4846 0.078 Uiso 1 1 calc R . .
C15 C 0.11288(11) 0.28516(11) 0.40459(13) 0.0532(6) Uani 1 1 d U . .
H15 H 0.1174 0.3256 0.4147 0.064 Uiso 1 1 calc R . .
C16 C 0.07301(10) 0.26624(9) 0.34802(12) 0.0433(5) Uani 1 1 d U . .
C17 C 0.03695(10) 0.30590(9) 0.29923(12) 0.0429(5) Uani 1 1 d U . .
C22 C -0.10106(13) 0.21103(13) 0.36459(15) 0.0617(7) Uani 1 1 d U . .
H22 H -0.0943 0.2515 0.3573 0.074 Uiso 1 1 calc R . .
C23 C -0.14469(16) 0.19386(15) 0.41436(18) 0.0790(9) Uani 1 1 d U . .
H23 H -0.1679 0.2222 0.4397 0.095 Uiso 1 1 calc R . .
C24 C -0.15410(16) 0.13425(17) 0.42683(19) 0.0851(10) Uani 1 1 d U . .
H24 H -0.1833 0.1216 0.4613 0.102 Uiso 1 1 calc R . .
C25 C -0.12035(14) 0.09427(13) 0.38838(16) 0.0701(8) Uani 1 1 d U . .
H25 H -0.1260 0.0537 0.3962 0.084 Uiso 1 1 calc R . .
C26 C -0.07801(11) 0.11359(11) 0.33820(13) 0.0538(6) Uani 1 1 d U . .
C27 C -0.03962(12) 0.07404(10) 0.29372(14) 0.0535(6) Uani 1 1 d U . .
C110 C 0.03788(11) 0.36698(10) 0.29998(13) 0.0505(6) Uani 1 1 d U . .
H110 H 0.0639 0.3871 0.3340 0.061 Uiso 1 1 calc R . .
C111 C 0.0000 0.39890(14) 0.2500 0.0516(8) Uani 1 2 d SU . .
C119 C 0.0000 0.46351(15) 0.2500 0.0579(9) Uani 1 2 d SU . .
C120 C 0.05598(13) 0.49531(11) 0.25561(15) 0.0654(7) Uani 1 1 d U . .
H120 H 0.0942 0.4748 0.2591 0.078 Uiso 1 1 calc R . .
C121 C 0.05621(15) 0.55611(12) 0.25613(18) 0.0785(9) Uani 1 1 d U . .
H121 H 0.0942 0.5768 0.2606 0.094 Uiso 1 1 calc R . .
C122 C 0.0000 0.58653(18) 0.2500 0.0830(14) Uani 1 2 d SU . .
C125 C 0.0000 0.6519(2) 0.2500 0.133(2) Uani 1 2 d SDU . .
O126 O -0.0492(3) 0.6789(3) 0.2702(5) 0.134(3) Uani 0.50 1 d PDU A -1
O127 O 0.0531(3) 0.6780(3) 0.2835(4) 0.116(2) Uani 0.50 1 d PDU A -2
H127 H 0.0500 0.7144 0.2809 0.175 Uiso 0.50 1 calc PR A -2
C210 C -0.04063(17) 0.01287(12) 0.29300(18) 0.0810(9) Uani 1 1 d U . .
H210 H -0.0691 -0.0077 0.3220 0.097 Uiso 1 1 calc R . .
C211 C 0.0000 -0.01734(18) 0.2500 0.0932(16) Uani 1 2 d SU . .
H211 H 0.0000 -0.0588 0.2500 0.112 Uiso 1 2 calc SR . .
B3 B 0.25186(13) 0.06341(11) 0.59982(15) 0.0500(6) Uani 1 1 d U . .
C31 C 0.25307(11) 0.00600(10) 0.65552(13) 0.0522(6) Uani 1 1 d U . .
C32 C 0.22293(15) 0.00747(12) 0.72250(15) 0.0689(8) Uani 1 1 d U . .
H32 H 0.2037 0.0428 0.7368 0.083 Uiso 1 1 calc R . .
C33 C 0.21998(19) -0.04095(15) 0.76921(18) 0.0911(11) Uani 1 1 d U . .
H33 H 0.1989 -0.0378 0.8137 0.109 Uiso 1 1 calc R . .
C34 C 0.2476(2) -0.09305(14) 0.7508(2) 0.0944(12) Uani 1 1 d U . .
H34 H 0.2466 -0.1256 0.7828 0.113 Uiso 1 1 calc R . .
C35 C 0.27676(16) -0.09671(13) 0.6846(2) 0.0843(10) Uani 1 1 d U . .
H35 H 0.2954 -0.1324 0.6705 0.101 Uiso 1 1 calc R . .
C36 C 0.27897(14) -0.04833(11) 0.63831(16) 0.0671(7) Uani 1 1 d U . .
H36 H 0.2989 -0.0524 0.5931 0.081 Uiso 1 1 calc R . .
C41 C 0.18607(12) 0.05528(11) 0.55128(14) 0.0591(7) Uani 1 1 d U . .
C42 C 0.12872(13) 0.07625(13) 0.57517(17) 0.0711(8) Uani 1 1 d U . .
H42 H 0.1278 0.0983 0.6189 0.085 Uiso 1 1 calc R . .
C43 C 0.07242(15) 0.06556(17) 0.5362(2) 0.0981(13) Uani 1 1 d U . .
H43 H 0.0348 0.0811 0.5534 0.118 Uiso 1 1 calc R . .
C44 C 0.07202(19) 0.03280(19) 0.4736(2) 0.1113(16) Uani 1 1 d U . .
H44 H 0.0342 0.0255 0.4477 0.134 Uiso 1 1 calc R . .
C45 C 0.1273(2) 0.01039(18) 0.44840(19) 0.1030(14) Uani 1 1 d U . .
H45 H 0.1273 -0.0127 0.4055 0.124 Uiso 1 1 calc R . .
C46 C 0.18323(15) 0.02213(13) 0.48681(16) 0.0769(9) Uani 1 1 d U . .
H46 H 0.2206 0.0070 0.4684 0.092 Uiso 1 1 calc R . .
C51 C 0.25440(11) 0.12534(10) 0.64642(13) 0.0494(5) Uani 1 1 d U . .
C52 C 0.29210(12) 0.13073(11) 0.71026(14) 0.0556(6) Uani 1 1 d U . .
H52 H 0.3134 0.0972 0.7281 0.067 Uiso 1 1 calc R . .
C53 C 0.29944(15) 0.18332(12) 0.74831(17) 0.0678(7) Uani 1 1 d U . .
H53 H 0.3254 0.1849 0.7908 0.081 Uiso 1 1 calc R . .
C54 C 0.26860(16) 0.23332(13) 0.72379(18) 0.0783(9) Uani 1 1 d U . .
H54 H 0.2728 0.2690 0.7497 0.094 Uiso 1 1 calc R . .
C55 C 0.23204(16) 0.23011(12) 0.66148(19) 0.0792(9) Uani 1 1 d U . .
H55 H 0.2112 0.2640 0.6441 0.095 Uiso 1 1 calc R . .
C56 C 0.22519(13) 0.17758(11) 0.62337(16) 0.0619(7) Uani 1 1 d U . .
H56 H 0.1999 0.1770 0.5803 0.074 Uiso 1 1 calc R . .
C61 C 0.31235(11) 0.06694(10) 0.54549(14) 0.0530(6) Uani 1 1 d U . .
C62 C 0.37179(12) 0.04475(12) 0.56563(15) 0.0609(7) Uani 1 1 d U . .
H62 H 0.3764 0.0234 0.6098 0.073 Uiso 1 1 calc R . .
C63 C 0.42324(14) 0.05306(15) 0.52336(19) 0.0782(9) Uani 1 1 d U . .
H63 H 0.4620 0.0374 0.5392 0.094 Uiso 1 1 calc R . .
C64 C 0.41924(17) 0.08344(17) 0.4590(2) 0.0885(10) Uani 1 1 d U . .
H64 H 0.4546 0.0887 0.4301 0.106 Uiso 1 1 calc R . .
C65 C 0.36178(17) 0.10645(16) 0.43692(18) 0.0839(9) Uani 1 1 d U . .
H65 H 0.3580 0.1280 0.3928 0.101 Uiso 1 1 calc R . .
C66 C 0.31031(14) 0.09800(12) 0.47914(15) 0.0663(7) Uani 1 1 d U . .
H66 H 0.2718 0.1139 0.4626 0.080 Uiso 1 1 calc R . .

loop_
_atom_site_aniso_label
_atom_site_aniso_U_11
_atom_site_aniso_U_22
_atom_site_aniso_U_33
_atom_site_aniso_U_23
_atom_site_aniso_U_13
_atom_site_aniso_U_12
Ru 0.04280(14) 0.03117(12) 0.04949(15) 0.000 -0.01584(10) 0.000
N11 0.0433(10) 0.0379(9) 0.0475(10) 0.0050(8) -0.0135(8) -0.0015(8)
N18 0.0434(13) 0.0306(12) 0.0481(14) 0.000 -0.0166(11) 0.000
N21 0.0464(10) 0.0457(10) 0.0547(12) -0.0002(9) -0.0169(9) -0.0037(8)
N28 0.0523(15) 0.0334(13) 0.0521(15) 0.000 -0.0146(13) 0.000
C12 0.0524(13) 0.0418(11) 0.0606(15) 0.0132(11) -0.0160(11) -0.0018(10)
C13 0.0630(15) 0.0579(15) 0.0649(16) 0.0197(13) -0.0230(13) -0.0016(12)
C14 0.0681(16) 0.0624(16) 0.0621(16) 0.0164(13) -0.0353(13) -0.0145(13)
C15 0.0582(14) 0.0445(12) 0.0556(14) 0.0079(11) -0.0222(12) -0.0101(11)
C16 0.0451(12) 0.0381(10) 0.0459(12) 0.0057(9) -0.0140(10) -0.0053(9)
C17 0.0457(11) 0.0375(11) 0.0445(12) 0.0011(9) -0.0149(10) -0.0026(9)
C22 0.0614(16) 0.0581(14) 0.0649(17) -0.0067(13) -0.0080(13) 0.0027(13)
C23 0.075(2) 0.088(2) 0.075(2) -0.0120(17) 0.0127(16) 0.0018(18)
C24 0.080(2) 0.095(3) 0.080(2) -0.0021(19) 0.0140(18) -0.0277(19)
C25 0.0750(19) 0.0642(17) 0.0709(18) -0.0010(15) -0.0018(15) -0.0194(15)
C26 0.0557(14) 0.0512(13) 0.0537(14) 0.0045(11) -0.0123(11) -0.0162(11)
C27 0.0618(15) 0.0411(12) 0.0569(15) 0.0042(11) -0.0129(12) -0.0097(11)
C110 0.0585(14) 0.0385(11) 0.0532(14) 0.0002(10) -0.0232(11) -0.0051(10)
C111 0.058(2) 0.0407(17) 0.055(2) 0.000 -0.0177(16) 0.000
C119 0.069(2) 0.0477(19) 0.056(2) 0.000 -0.0188(18) 0.000
C120 0.0718(17) 0.0455(13) 0.0775(18) 0.0030(13) -0.0232(14) -0.0010(13)
C121 0.081(2) 0.0495(15) 0.103(2) 0.0129(15) -0.0272(18) -0.0104(14)
C122 0.088(3) 0.045(2) 0.114(4) 0.000 -0.031(3) 0.000
C125 0.113(4) 0.063(3) 0.220(7) 0.000 -0.036(5) 0.000
O126 0.131(5) 0.072(3) 0.197(7) -0.007(5) -0.036(5) 0.035(3)
O127 0.126(5) 0.057(3) 0.165(6) -0.023(4) -0.032(4) -0.012(3)
C210 0.107(3) 0.0457(15) 0.090(2) 0.0032(15) -0.001(2) -0.0159(16)
C211 0.136(5) 0.036(2) 0.108(4) 0.000 0.013(3) 0.000
B3 0.0551(15) 0.0416(13) 0.0525(15) 0.0038(11) -0.0155(13) -0.0063(12)
C31 0.0599(14) 0.0445(12) 0.0511(13) 0.0023(10) -0.0168(11) -0.0088(11)
C32 0.094(2) 0.0509(14) 0.0618(17) 0.0055(13) -0.0064(15) -0.0099(14)
C33 0.139(3) 0.072(2) 0.0623(19) 0.0141(16) -0.008(2) -0.026(2)
C34 0.140(3) 0.0569(18) 0.085(2) 0.0245(17) -0.038(2) -0.022(2)
C35 0.098(2) 0.0429(14) 0.110(3) 0.0048(16) -0.025(2) -0.0041(15)
C36 0.0801(19) 0.0463(13) 0.0742(18) -0.0015(13) -0.0142(15) -0.0075(13)
C41 0.0652(16) 0.0521(14) 0.0590(15) 0.0187(11) -0.0178(13) -0.0240(12)
C42 0.0568(16) 0.0717(18) 0.084(2) 0.0272(16) -0.0133(14) -0.0168(14)
C43 0.0644(19) 0.107(3) 0.122(3) 0.050(2) -0.024(2) -0.0296(19)
C44 0.095(3) 0.133(3) 0.103(3) 0.058(3) -0.050(2) -0.072(3)
C45 0.122(3) 0.118(3) 0.067(2) 0.0225(19) -0.039(2) -0.071(3)
C46 0.091(2) 0.0766(19) 0.0616(17) 0.0097(15) -0.0247(15) -0.0358(17)
C51 0.0507(13) 0.0427(12) 0.0544(14) 0.0058(10) -0.0094(11) -0.0063(10)
C52 0.0586(14) 0.0478(13) 0.0595(15) 0.0018(11) -0.0144(12) -0.0028(11)
C53 0.0773(19) 0.0600(17) 0.0653(17) -0.0096(13) -0.0117(14) -0.0079(14)
C54 0.099(2) 0.0484(15) 0.087(2) -0.0157(15) -0.0036(19) -0.0050(15)
C55 0.091(2) 0.0443(14) 0.101(2) 0.0076(15) -0.0128(19) 0.0072(15)
C56 0.0668(16) 0.0490(14) 0.0690(17) 0.0091(12) -0.0147(14) -0.0001(12)
C61 0.0572(14) 0.0467(12) 0.0543(14) -0.0040(11) -0.0117(11) -0.0115(11)
C62 0.0636(16) 0.0595(15) 0.0589(15) -0.0118(12) -0.0128(13) -0.0058(13)
C63 0.0597(17) 0.088(2) 0.086(2) -0.0248(18) -0.0073(16) -0.0007(16)
C64 0.076(2) 0.104(3) 0.086(2) -0.013(2) 0.0125(19) -0.019(2)
C65 0.094(2) 0.092(2) 0.0657(19) 0.0094(17) 0.0039(18) -0.020(2)
C66 0.0670(17) 0.0671(17) 0.0643(17) 0.0084(14) -0.0080(14) -0.0120(14)

loop_
_atom_type_symbol
_atom_type_description
_atom_type_scat_dispersion_real
_atom_type_scat_dispersion_imag
_atom_type_scat_source
C C 0.0181 0.0091 'International Tables Vol C Tables 4.2.6.8 and 6.1.1.4'
H H 0.0000 0.0000 'International Tables Vol C Tables 4.2.6.8 and 6.1.1.4'
B B 0.0090 0.0039 'International Tables Vol C Tables 4.2.6.8 and 6.1.1.4'
N N 0.0311 0.0180 'International Tables Vol C Tables 4.2.6.8 and 6.1.1.4'
O O 0.0492 0.0322 'International Tables Vol C Tables 4.2.6.8 and 6.1.1.4'
Ru Ru 0.0552 3.2960 'International Tables Vol C Tables 4.2.6.8 and 6.1.1.4'

loop_
_geom_angle_atom_site_label_1
_geom_angle_atom_site_label_2
_geom_angle_atom_site_label_3
_geom_angle_site_symmetry_1
_geom_angle_site_symmetry_3
_geom_angle
_geom_angle_publ_flag
N18 RU N28 . . 180 y
N18 RU N21 . 2 101.16(5) y
N28 RU N21 . 2 78.84(5) y
N18 RU N21 . . 101.16(5) y
N28 RU N21 . . 78.84(5) y
N21 RU N21 2 . 157.68(11) y
N18 RU N11 . . 78.88(5) y
N28 RU N11 . . 101.12(5) y
N21 RU N11 2 . 92.92(7) y
N21 RU N11 . . 91.36(7) y
N18 RU N11 . 2 78.88(5) y
N28 RU N11 . 2 101.12(5) y
N21 RU N11 2 2 91.36(7) y
N21 RU N11 . 2 92.92(7) y
N11 RU N11 . 2 157.76(10) y
C12 N11 C16 . . 118.90(19) y
C12 N11 RU . . 127.25(16) y
C16 N11 RU . . 113.81(13) y
C17 N18 C17 . 2 121.9(2) y
C17 N18 RU . . 119.03(12) y
C17 N18 RU 2 . 119.03(12) y
C22 N21 C26 . . 117.4(2) y
C22 N21 RU . . 127.92(18) y
C26 N21 RU . . 114.62(17) y
C27 N28 C27 2 . 123.0(3) y
C27 N28 RU 2 . 118.49(14) y
C27 N28 RU . . 118.49(14) y
N11 C12 C13 . . 122.3(2) y
N11 C12 H12 . . 118.9 ?
C13 C12 H12 . . 118.9 ?
C12 C13 C14 . . 119.2(2) y
C12 C13 H13 . . 120.4 ?
C14 C13 H13 . . 120.4 ?
C15 C14 C13 . . 119.3(2) y
C15 C14 H14 . . 120.4 ?
C13 C14 H14 . . 120.4 ?
C14 C15 C16 . . 119.4(2) y
C14 C15 H15 . . 120.3 ?
C16 C15 H15 . . 120.3 ?
N11 C16 C15 . . 120.88(19) y
N11 C16 C17 . . 114.96(17) y
C15 C16 C17 . . 124.15(19) y
N18 C17 C110 . . 119.97(19) y
N18 C17 C16 . . 113.17(18) y
C110 C17 C16 . . 126.85(18) y
N21 C22 C23 . . 122.6(3) y
N21 C22 H22 . . 118.7 ?
C23 C22 H22 . . 118.7 ?
C22 C23 C24 . . 119.2(3) y
C22 C23 H23 . . 120.4 ?
C24 C23 H23 . . 120.4 ?
C25 C24 C23 . . 118.9(3) y
C25 C24 H24 . . 120.5 ?
C23 C24 H24 . . 120.5 ?
C24 C25 C26 . . 119.7(3) y
C24 C25 H25 . . 120.2 ?
C26 C25 H25 . . 120.2 ?
N21 C26 C25 . . 122.1(3) y
N21 C26 C27 . . 114.1(2) y
C25 C26 C27 . . 123.9(2) y
N28 C27 C210 . . 118.8(3) y
N28 C27 C26 . . 113.9(2) y
C210 C27 C26 . . 127.3(3) y
C17 C110 C111 . . 120.1(2) y
C17 C110 H110 . . 119.9 ?
C111 C110 H110 . . 119.9 ?
C110 C111 C110 2 . 117.9(3) y
C110 C111 C119 2 . 121.07(15) y
C110 C111 C119 . . 121.07(15) y
C120 C119 C120 . 2 117.9(3) y
C120 C119 C111 . . 121.03(17) y
C120 C119 C111 2 . 121.03(17) y
C121 C120 C119 . . 121.3(3) y
C121 C120 H120 . . 119.4 ?
C119 C120 H120 . . 119.4 ?
C120 C121 C122 . . 119.6(3) y
C120 C121 H121 . . 120.2 ?
C122 C121 H121 . . 120.2 ?
C121 C122 C121 2 . 120.4(4) y
C121 C122 C125 2 . 119.81(19) y
C121 C122 C125 . . 119.81(19) y
O126 C125 O127 . . 109.5(5) y
O126 C125 O127 2 2 109.5(5) y
O126 C125 C122 2 . 118.7(4) y
O126 C125 C122 . . 118.7(4) y
O127 C125 C122 . . 115.0(4) y
O127 C125 C122 2 . 115.0(4) y
C125 O127 H127 . . 109.5 ?
C211 C210 C27 . . 119.8(3) y
C211 C210 H210 . . 120.1 ?
C27 C210 H210 . . 120.1 ?
C210 C211 C210 . 2 119.9(4) y
C210 C211 H211 . . 120.1 ?
C210 C211 H211 2 . 120.1 ?
C51 B3 C31 . . 111.1(2) y
C51 B3 C61 . . 104.58(18) y
C31 B3 C61 . . 113.9(2) y
C51 B3 C41 . . 112.8(2) y
C31 B3 C41 . . 103.85(18) y
C61 B3 C41 . . 110.9(2) y
C36 C31 C32 . . 114.5(2) y
C36 C31 B3 . . 124.2(2) y
C32 C31 B3 . . 121.2(2) y
C33 C32 C31 . . 123.0(3) y
C33 C32 H32 . . 118.5 ?
C31 C32 H32 . . 118.5 ?
C34 C33 C32 . . 120.5(3) y
C34 C33 H33 . . 119.8 ?
C32 C33 H33 . . 119.8 ?
C33 C34 C35 . . 118.4(3) y
C33 C34 H34 . . 120.8 ?
C35 C34 H34 . . 120.8 ?
C34 C35 C36 . . 120.6(3) y
C34 C35 H35 . . 119.7 ?
C36 C35 H35 . . 119.7 ?
C35 C36 C31 . . 123.1(3) y
C35 C36 H36 . . 118.5 ?
C31 C36 H36 . . 118.5 ?
C46 C41 C42 . . 115.3(3) y
C46 C41 B3 . . 121.9(3) y
C42 C41 B3 . . 122.6(2) y
C41 C42 C43 . . 122.3(3) y
C41 C42 H42 . . 118.9 ?
C43 C42 H42 . . 118.9 ?
C44 C43 C42 . . 120.3(4) y
C44 C43 H43 . . 119.9 ?
C42 C43 H43 . . 119.9 ?
C43 C44 C45 . . 119.6(3) y
C43 C44 H44 . . 120.2 ?
C45 C44 H44 . . 120.2 ?
C44 C45 C46 . . 119.7(4) y
C44 C45 H45 . . 120.1 ?
C46 C45 H45 . . 120.1 ?
C41 C46 C45 . . 122.8(3) y
C41 C46 H46 . . 118.6 ?
C45 C46 H46 . . 118.6 ?
C56 C51 C52 . . 114.7(2) y
C56 C51 B3 . . 124.2(2) y
C52 C51 B3 . . 120.9(2) y
C53 C52 C51 . . 122.9(2) y
C53 C52 H52 . . 118.5 ?
C51 C52 H52 . . 118.5 ?
C54 C53 C52 . . 120.0(3) y
C54 C53 H53 . . 120 ?
C52 C53 H53 . . 120 ?
C55 C54 C53 . . 119.0(3) y
C55 C54 H54 . . 120.5 ?
C53 C54 H54 . . 120.5 ?
C54 C55 C56 . . 120.9(3) y
C54 C55 H55 . . 119.6 ?
C56 C55 H55 . . 119.6 ?
C55 C56 C51 . . 122.6(3) y
C55 C56 H56 . . 118.7 ?
C51 C56 H56 . . 118.7 ?
C66 C61 C62 . . 114.4(3) y
C66 C61 B3 . . 122.3(2) y
C62 C61 B3 . . 123.0(2) y
C63 C62 C61 . . 122.5(3) y
C63 C62 H62 . . 118.7 ?
C61 C62 H62 . . 118.7 ?
C64 C63 C62 . . 121.2(3) y
C64 C63 H63 . . 119.4 ?
C62 C63 H63 . . 119.4 ?
C63 C64 C65 . . 118.4(3) y
C63 C64 H64 . . 120.8 ?
C65 C64 H64 . . 120.8 ?
C66 C65 C64 . . 120.3(3) y
C66 C65 H65 . . 119.9 ?
C64 C65 H65 . . 119.9 ?
C65 C66 C61 . . 123.1(3) y
C65 C66 H66 . . 118.4 ?
C61 C66 H66 . . 118.4 ?

loop_
_geom_bond_atom_site_label_1
_geom_bond_atom_site_label_2
_geom_bond_site_symmetry_2
_geom_bond_distance
_geom_bond_publ_flag
Ru N18 . 1.979(2) y
Ru N28 . 1.989(2) y
Ru N21 2 2.065(2) y
Ru N21 . 2.065(2) y
Ru N11 . 2.0755(17) y
Ru N11 2 2.0755(17) y
N11 C12 . 1.337(3) y
N11 C16 . 1.368(3) y
N18 C17 . 1.348(2) y
N18 C17 2 1.348(2) y
N21 C22 . 1.344(3) y
N21 C26 . 1.368(3) y
N28 C27 2 1.339(3) y
N28 C27 . 1.339(3) y
C12 C13 . 1.375(3) y
C12 H12 . 0.94 ?
C13 C14 . 1.381(3) y
C13 H13 . 0.94 ?
C14 C15 . 1.376(3) y
C14 H14 . 0.94 ?
C15 C16 . 1.387(3) y
C15 H15 . 0.94 ?
C16 C17 . 1.468(3) y
C17 C110 . 1.386(3) y
C22 C23 . 1.373(4) y
C22 H22 . 0.94 ?
C23 C24 . 1.387(4) y
C23 H23 . 0.94 ?
C24 C25 . 1.363(4) y
C24 H24 . 0.94 ?
C25 C26 . 1.374(4) y
C25 H25 . 0.94 ?
C26 C27 . 1.472(3) y
C27 C210 . 1.388(3) y
C110 C111 . 1.403(3) y
C110 H110 . 0.94 ?
C111 C110 2 1.403(3) y
C111 C119 . 1.466(5) y
C119 C120 . 1.399(3) y
C119 C120 2 1.399(3) y
C120 C121 . 1.379(4) y
C120 H120 . 0.94 ?
C121 C122 . 1.388(4) y
C121 H121 . 0.94 ?
C122 C121 2 1.388(4) y
C122 C125 . 1.482(6) y
C125 O126 2 1.280(4) y
C125 O126 . 1.280(4) y
C125 O127 . 1.405(4) y
C125 O127 2 1.405(4) y
O127 H127 . 0.83 ?
C210 C211 . 1.368(4) y
C210 H210 . 0.94 ?
C211 C210 2 1.368(4) y
C211 H211 . 0.94 ?
B3 C51 . 1.641(3) y
B3 C31 . 1.650(3) y
B3 C61 . 1.650(4) y
B3 C41 . 1.652(3) y
C31 C36 . 1.390(3) y
C31 C32 . 1.393(4) y
C32 C33 . 1.391(4) y
C32 H32 . 0.94 ?
C33 C34 . 1.366(5) y
C33 H33 . 0.94 ?
C34 C35 . 1.374(5) y
C34 H34 . 0.94 ?
C35 C36 . 1.384(4) y
C35 H35 . 0.94 ?
C36 H36 . 0.94 ?
C41 C46 . 1.393(4) y
C41 C42 . 1.395(4) y
C42 C43 . 1.402(4) y
C42 H42 . 0.94 ?
C43 C44 . 1.359(5) y
C43 H43 . 0.94 ?
C44 C45 . 1.376(6) y
C44 H44 . 0.94 ?
C45 C46 . 1.396(4) y
C45 H45 . 0.94 ?
C46 H46 . 0.94 ?
C51 C56 . 1.399(3) y
C51 C52 . 1.401(3) y
C52 C53 . 1.386(3) y
C52 H52 . 0.94 ?
C53 C54 . 1.380(4) y
C53 H53 . 0.94 ?
C54 C55 . 1.361(4) y
C54 H54 . 0.94 ?
C55 C56 . 1.384(4) y
C55 H55 . 0.94 ?
C56 H56 . 0.94 ?
C61 C66 . 1.396(3) y
C61 C62 . 1.407(3) y
C62 C63 . 1.372(4) y
C62 H62 . 0.94 ?
C63 C64 . 1.359(5) y
C63 H63 . 0.94 ?
C64 C65 . 1.385(5) y
C64 H64 . 0.94 ?
C65 C66 . 1.372(4) y
C65 H65 . 0.94 ?
C66 H66 . 0.94 ?

loop_
_geom_torsion_atom_site_label_1
_geom_torsion_atom_site_label_2
_geom_torsion_atom_site_label_3
_geom_torsion_atom_site_label_4
_geom_torsion_site_symmetry_1
_geom_torsion_site_symmetry_4
_geom_torsion
N18 RU N11 C12 . . -179.3(2)
N28 RU N11 C12 . . 0.7(2)
N21 RU N11 C12 2 . -78.5(2)
N21 RU N11 C12 . . 79.6(2)
N11 RU N11 C12 2 . -179.3(2)
N18 RU N11 C16 . . 3.20(15)
N28 RU N11 C16 . . -176.80(15)
N21 RU N11 C16 2 . 104.01(17)
N21 RU N11 C16 . . -97.90(17)
N11 RU N11 C16 2 . 3.20(15)
N21 RU N18 C17 2 . -92.30(12)
N21 RU N18 C17 . . 87.70(12)
N11 RU N18 C17 . . -1.49(12)
N11 RU N18 C17 2 . 178.51(12)
N21 RU N18 C17 2 2 87.70(12)
N21 RU N18 C17 . 2 -92.30(12)
N11 RU N18 C17 . 2 178.51(12)
N11 RU N18 C17 2 2 -1.49(12)
N18 RU N21 C22 . . -0.9(2)
N28 RU N21 C22 . . 179.1(2)
N21 RU N21 C22 2 . 179.1(2)
N11 RU N21 C22 . . 78.0(2)
N11 RU N21 C22 2 . -80.1(2)
N18 RU N21 C26 . . -179.56(14)
N28 RU N21 C26 . . 0.44(14)
N21 RU N21 C26 2 . 0.44(14)
N11 RU N21 C26 . . -100.62(15)
N11 RU N21 C26 2 . 101.21(15)
N21 RU N28 C27 2 2 0.44(12)
N21 RU N28 C27 . 2 -179.56(12)
N11 RU N28 C27 . 2 -90.36(12)
N11 RU N28 C27 2 2 89.64(12)
N21 RU N28 C27 2 . -179.56(12)
N21 RU N28 C27 . . 0.44(12)
N11 RU N28 C27 . . 89.64(12)
N11 RU N28 C27 2 . -90.36(12)
C16 N11 C12 C13 . . 0.5(4)
RU N11 C12 C13 . . -176.9(2)
N11 C12 C13 C14 . . 0.5(4)
C12 C13 C14 C15 . . -1.0(4)
C13 C14 C15 C16 . . 0.5(4)
C12 N11 C16 C15 . . -1.0(4)
RU N11 C16 C15 . . 176.77(18)
C12 N11 C16 C17 . . 177.9(2)
RU N11 C16 C17 . . -4.4(3)
C14 C15 C16 N11 . . 0.5(4)
C14 C15 C16 C17 . . -178.3(2)
C17 N18 C17 C110 2 . -0.28(17)
RU N18 C17 C110 . . 179.72(17)
C17 N18 C17 C16 2 . 179.6(2)
RU N18 C17 C16 . . -0.4(2)
N11 C16 C17 N18 . . 3.2(3)
C15 C16 C17 N18 . . -178.0(2)
N11 C16 C17 C110 . . -176.9(2)
C15 C16 C17 C110 . . 1.9(4)
C26 N21 C22 C23 . . -0.7(4)
RU N21 C22 C23 . . -179.4(2)
N21 C22 C23 C24 . . 1.5(5)
C22 C23 C24 C25 . . -1.0(5)
C23 C24 C25 C26 . . -0.1(5)
C22 N21 C26 C25 . . -0.5(3)
RU N21 C26 C25 . . 178.33(19)
C22 N21 C26 C27 . . -180.0(2)
RU N21 C26 C27 . . -1.2(2)
C24 C25 C26 N21 . . 0.9(4)
C24 C25 C26 C27 . . -179.7(3)
C27 N28 C27 C210 2 . -1.13(19)
RU N28 C27 C210 . . 178.87(19)
C27 N28 C27 C26 2 . 178.8(2)
RU N28 C27 C26 . . -1.2(2)
N21 C26 C27 N28 . . 1.5(3)
C25 C26 C27 N28 . . -178.0(2)
N21 C26 C27 C210 . . -178.5(3)
C25 C26 C27 C210 . . 2.0(4)
N18 C17 C110 C111 . . 0.6(3)
C16 C17 C110 C111 . . -179.3(2)
C17 C110 C111 C110 . 2 -0.28(16)
C17 C110 C111 C119 . . 179.72(16)
C110 C111 C119 C120 2 . -135.77(18)
C110 C111 C119 C120 . . 44.24(18)
C110 C111 C119 C120 2 2 44.23(18)
C110 C111 C119 C120 . 2 -135.76(18)
C120 C119 C120 C121 2 . 0.4(2)
C111 C119 C120 C121 . . -179.6(2)
C119 C120 C121 C122 . . -0.9(4)
C120 C121 C122 C121 . 2 0.4(2)
C120 C121 C122 C125 . . -179.6(2)
C121 C122 C125 O126 2 2 -155.7(5)
C121 C122 C125 O126 . 2 24.3(5)
C121 C122 C125 O126 2 . 24.3(5)
C121 C122 C125 O126 . . -155.7(5)
C121 C122 C125 O127 2 . 156.8(4)
C121 C122 C125 O127 . . -23.2(4)
C121 C122 C125 O127 2 2 -23.2(4)
C121 C122 C125 O127 . 2 156.8(4)
N28 C27 C210 C211 . . 2.3(4)
C26 C27 C210 C211 . . -177.7(2)
C27 C210 C211 C210 . 2 -1.13(19)
C51 B3 C31 C36 . . -149.5(2)
C61 B3 C31 C36 . . -31.8(3)
C41 B3 C31 C36 . . 89.0(3)
C51 B3 C31 C32 . . 35.7(3)
C61 B3 C31 C32 . . 153.5(2)
C41 B3 C31 C32 . . -85.8(3)
C36 C31 C32 C33 . . 1.3(4)
B3 C31 C32 C33 . . 176.5(3)
C31 C32 C33 C34 . . 0.4(5)
C32 C33 C34 C35 . . -1.6(6)
C33 C34 C35 C36 . . 1.1(5)
C34 C35 C36 C31 . . 0.6(5)
C32 C31 C36 C35 . . -1.8(4)
B3 C31 C36 C35 . . -176.8(2)
C51 B3 C41 C46 . . 152.2(2)
C31 B3 C41 C46 . . -87.5(3)
C61 B3 C41 C46 . . 35.3(3)
C51 B3 C41 C42 . . -33.9(3)
C31 B3 C41 C42 . . 86.4(3)
C61 B3 C41 C42 . . -150.8(2)
C46 C41 C42 C43 . . -1.1(4)
B3 C41 C42 C43 . . -175.4(2)
C41 C42 C43 C44 . . 1.4(5)
C42 C43 C44 C45 . . -0.4(5)
C43 C44 C45 C46 . . -0.8(5)
C42 C41 C46 C45 . . 0.0(4)
B3 C41 C46 C45 . . 174.3(3)
C44 C45 C46 C41 . . 1.0(5)
C31 B3 C51 C56 . . -147.5(2)
C61 B3 C51 C56 . . 89.2(3)
C41 B3 C51 C56 . . -31.4(3)
C31 B3 C51 C52 . . 38.9(3)
C61 B3 C51 C52 . . -84.4(3)
C41 B3 C51 C52 . . 155.0(2)
C56 C51 C52 C53 . . 0.8(4)
B3 C51 C52 C53 . . 175.0(3)
C51 C52 C53 C54 . . 0.3(5)
C52 C53 C54 C55 . . -1.0(5)
C53 C54 C55 C56 . . 0.6(5)
C54 C55 C56 C51 . . 0.6(5)
C52 C51 C56 C55 . . -1.2(4)
B3 C51 C56 C55 . . -175.2(3)
C51 B3 C61 C66 . . -81.5(3)
C31 B3 C61 C66 . . 157.0(2)
C41 B3 C61 C66 . . 40.3(3)
C51 B3 C61 C62 . . 91.2(3)
C31 B3 C61 C62 . . -30.2(3)
C41 B3 C61 C62 . . -146.9(2)
C66 C61 C62 C63 . . 0.0(4)
B3 C61 C62 C63 . . -173.3(2)
C61 C62 C63 C64 . . -0.1(4)
C62 C63 C64 C65 . . 0.5(5)
C63 C64 C65 C66 . . -0.6(5)
C64 C65 C66 C61 . . 0.5(5)
C62 C61 C66 C65 . . -0.1(4)
B3 C61 C66 C65 . . 173.2(3)
